data_1560858
loop_
_publ_author_name
'Zhang, Lei'
'Li, Fangfang'
'You, Jianjun'
'Hua, Nengbin'
'Wang, Qianting'
'Si, Junhui'
'Chen, Wenzhe'
'Wang, Wenjing'
'Wu, Xiaoyuan'
'Yang, Wenbin'
'Yuan, Daqiang'
'Lu, Canzhong'
'Liu, Yanrong'
'Al-Enizi, Abdullah M'
'Nafady, Ayman'
'Ma, Shengqian'

_publ_section_title
;
 A window-space-directed assembly strategy for the construction of
 supertetrahedron-based zeolitic mesoporous metal-organic frameworks with
 ultramicroporous apertures for selective gas adsorption.
;
_journal_issue 16
_journal_name_full 'Chemical science'
_journal_page_first 5767
_journal_page_last 5773
_journal_paper_doi 10.1039/d0sc06841a
_journal_volume 12
_journal_year 2021
_chemical_formula_moiety '0.04(C720 H425 Co72 N96 O336)'
_chemical_formula_sum 'C30 H17 Co3 N4 O14'
_chemical_formula_weight 834.26
_chemical_name_systematic ST-sod-Co
_space_group_crystal_system cubic
_space_group_IT_number 229
_space_group_name_Hall '-I 4 2 3'
_space_group_name_H-M_alt 'I m -3 m'
_atom_sites_solution_hydrogens geom
_atom_sites_solution_primary direct
_audit_creation_date 2020-09-01
_audit_creation_method
;
Olex2 1.2
(compiled 2018.05.29 svn.r3508 for OlexSys, GUI svn.r5506)
;
_audit_update_record
;
2020-09-02 deposited with the CCDC.	2021-03-05 downloaded from the CCDC.
;
_cell_angle_alpha 90
_cell_angle_beta 90
_cell_angle_gamma 90
_cell_formula_units_Z 24
_cell_length_a 33.2828(3)
_cell_length_b 33.2828(3)
_cell_length_c 33.2828(3)
_cell_measurement_reflns_used 7458
_cell_measurement_temperature 100.0(4)
_cell_measurement_theta_max 75.3020
_cell_measurement_theta_min 3.7250
_cell_volume 36868.8(6)
_computing_molecular_graphics 'Olex2 (Dolomanov et al., 2009)'
_computing_publication_material 'Olex2 (Dolomanov et al., 2009)'
_computing_structure_refinement 'ShelXL (Sheldrick, 2015)'
_computing_structure_solution 'ShelXS (Sheldrick, 2008)'
_diffrn_ambient_temperature 100(4)
_diffrn_detector_area_resol_mean 10.3503
_diffrn_measured_fraction_theta_full 0.999
_diffrn_measured_fraction_theta_max 0.985
_diffrn_measurement_device_type 'SuperNova, Dual, Cu at zero, Atlas'
_diffrn_radiation_type CuK\a
_diffrn_radiation_wavelength 1.54184
_diffrn_reflns_av_R_equivalents 0.0592
_diffrn_reflns_av_unetI/netI 0.0369
_diffrn_reflns_Laue_measured_fraction_full 0.999
_diffrn_reflns_Laue_measured_fraction_max 0.985
_diffrn_reflns_limit_h_max 41
_diffrn_reflns_limit_h_min -28
_diffrn_reflns_limit_k_max 41
_diffrn_reflns_limit_k_min -27
_diffrn_reflns_limit_l_max 28
_diffrn_reflns_limit_l_min -23
_diffrn_reflns_number 28342
_diffrn_reflns_point_group_measured_fraction_full 0.999
_diffrn_reflns_point_group_measured_fraction_max 0.985
_diffrn_reflns_theta_full 67.684
_diffrn_reflns_theta_max 76.344
_diffrn_reflns_theta_min 3.253
_exptl_absorpt_coefficient_mu 6.630
_exptl_absorpt_correction_T_max 1.00000
_exptl_absorpt_correction_T_min 0.88832
_exptl_absorpt_correction_type multi-scan
_exptl_crystal_colour 'dark red'
_exptl_crystal_colour_lustre metallic
_exptl_crystal_colour_modifier dark
_exptl_crystal_colour_primary red
_exptl_crystal_density_diffrn 0.899
_exptl_crystal_description cube
_exptl_crystal_F_000 9960
_exptl_crystal_size_max 0.10
_exptl_crystal_size_mid 0.10
_exptl_crystal_size_min 0.10
_refine_diff_density_max 1.542
_refine_diff_density_min -0.695
_refine_diff_density_rms 0.096
_refine_ls_extinction_method none
_refine_ls_goodness_of_fit_ref 1.055
_refine_ls_hydrogen_treatment constr
_refine_ls_matrix_type full
_refine_ls_number_parameters 133
_refine_ls_number_reflns 3601
_refine_ls_number_restraints 24
_refine_ls_restrained_S_all 1.084
_refine_ls_R_factor_all 0.0983
_refine_ls_R_factor_gt 0.0759
_refine_ls_shift/su_max 0.001
_refine_ls_shift/su_mean 0.000
_refine_ls_structure_factor_coef Fsqd
_refine_ls_weighting_details 'w=1/[\s^2^(Fo^2^)+(0.1363P)^2^+216.2714P] where P=(Fo^2^+2Fc^2^)/3'
_refine_ls_weighting_scheme calc
_refine_ls_wR_factor_gt 0.2216
_refine_ls_wR_factor_ref 0.2401
_reflns_Friedel_coverage 0.000
_reflns_number_gt 2715
_reflns_number_total 3601
_reflns_threshold_expression 'I > 2\s(I)'
_cod_data_source_file d0sc06841a2.cif
_cod_data_source_block ST-sod-Co
_cod_depositor_comments 'Adding full bibliography for 1560858--1560860.cif.'
_cod_original_cell_volume 36868.9(10)
_cod_database_code 1560858
_shelx_shelxl_version_number 2014/7
_shelx_space_group_comment
;
The symmetry employed for this shelxl refinement is uniquely defined
by the following loop, which should always be used as a source of
symmetry information in preference to the above space-group names.
They are only intended as comments.
;
_olex2_refinement_description
;
1. Fixed Uiso
 At 1.2 times of:
  All C(H) groups
2. Uiso/Uaniso restraints and constraints
O1 \\sim O2 \\sim O3 \\sim O4 \\sim O5: within 3.8A with sigma of 0.01 and
sigma for terminal atoms of 0.02
3.a Aromatic/amide H refined with riding coordinates:
 C2(H2), C4(H4), C7(H7), C8(H8)
;
_platon_squeeze_void_probe_radius 1.20
_olex2_submission_special_instructions 'No special instructions were received'

loop_
_space_group_symop_operation_xyz
'x, y, z'
'-y, x, z'
'x, -y, -z'
'z, x, y'
'-x, -y, z'
'-y, -x, -z'
'y, x, -z'
'z, -y, x'
'-x, z, y'
'-z, x, -y'
'z, -x, -y'
'y, z, x'
'y, -x, z'
'-x, y, -z'
'-z, -x, y'
'-z, -y, -x'
'-x, -z, -y'
'z, y, -x'
'x, z, -y'
'-z, y, x'
'-y, -z, x'
'y, -z, -x'
'-y, z, -x'
'x, -z, y'
'x+1/2, y+1/2, z+1/2'
'-y+1/2, x+1/2, z+1/2'
'x+1/2, -y+1/2, -z+1/2'
'z+1/2, x+1/2, y+1/2'
'-x+1/2, -y+1/2, z+1/2'
'-y+1/2, -x+1/2, -z+1/2'
'y+1/2, x+1/2, -z+1/2'
'z+1/2, -y+1/2, x+1/2'
'-x+1/2, z+1/2, y+1/2'
'-z+1/2, x+1/2, -y+1/2'
'z+1/2, -x+1/2, -y+1/2'
'y+1/2, z+1/2, x+1/2'
'y+1/2, -x+1/2, z+1/2'
'-x+1/2, y+1/2, -z+1/2'
'-z+1/2, -x+1/2, y+1/2'
'-z+1/2, -y+1/2, -x+1/2'
'-x+1/2, -z+1/2, -y+1/2'
'z+1/2, y+1/2, -x+1/2'
'x+1/2, z+1/2, -y+1/2'
'-z+1/2, y+1/2, x+1/2'
'-y+1/2, -z+1/2, x+1/2'
'y+1/2, -z+1/2, -x+1/2'
'-y+1/2, z+1/2, -x+1/2'
'x+1/2, -z+1/2, y+1/2'
'-x, -y, -z'
'y, -x, -z'
'-x, y, z'
'-z, -x, -y'
'x, y, -z'
'y, x, z'
'-y, -x, z'
'-z, y, -x'
'x, -z, -y'
'z, -x, y'
'-z, x, y'
'-y, -z, -x'
'-y, x, -z'
'x, -y, z'
'z, x, -y'
'z, y, x'
'x, z, y'
'-z, -y, x'
'-x, -z, y'
'z, -y, -x'
'y, z, -x'
'-y, z, x'
'y, -z, x'
'-x, z, -y'
'-x+1/2, -y+1/2, -z+1/2'
'y+1/2, -x+1/2, -z+1/2'
'-x+1/2, y+1/2, z+1/2'
'-z+1/2, -x+1/2, -y+1/2'
'x+1/2, y+1/2, -z+1/2'
'y+1/2, x+1/2, z+1/2'
'-y+1/2, -x+1/2, z+1/2'
'-z+1/2, y+1/2, -x+1/2'
'x+1/2, -z+1/2, -y+1/2'
'z+1/2, -x+1/2, y+1/2'
'-z+1/2, x+1/2, y+1/2'
'-y+1/2, -z+1/2, -x+1/2'
'-y+1/2, x+1/2, -z+1/2'
'x+1/2, -y+1/2, z+1/2'
'z+1/2, x+1/2, -y+1/2'
'z+1/2, y+1/2, x+1/2'
'x+1/2, z+1/2, y+1/2'
'-z+1/2, -y+1/2, x+1/2'
'-x+1/2, -z+1/2, y+1/2'
'z+1/2, -y+1/2, -x+1/2'
'y+1/2, z+1/2, -x+1/2'
'-y+1/2, z+1/2, x+1/2'
'y+1/2, -z+1/2, x+1/2'
'-x+1/2, z+1/2, -y+1/2'

loop_
_atom_site_label
_atom_site_type_symbol
_atom_site_fract_x
_atom_site_fract_y
_atom_site_fract_z
_atom_site_U_iso_or_equiv
_atom_site_adp_type
_atom_site_occupancy
_atom_site_site_symmetry_order
_atom_site_calc_flag
_atom_site_refinement_flags_posn
_atom_site_refinement_flags_adp
_atom_site_refinement_flags_occupancy
_atom_site_disorder_assembly
_atom_site_disorder_group
Co1 Co 0.39829(3) 1.0000 0.60171(3) 0.0200(3) Uani 1 4 d S T P . .
Co2 Co 0.33518(2) 0.94560(3) 0.66482(2) 0.0179(3) Uani 1 2 d S T P . .
O1 O 0.35580(10) 1.0000 0.64420(10) 0.0114(10) Uani 1 4 d S TU P . .
O2 O 0.44370(17) 1.0000 0.55630(17) 0.057(2) Uani 1 4 d S TU P . .
O3 O 0.36876(15) 0.95677(15) 0.56991(12) 0.0652(13) Uani 1 1 d . U . . .
O4 O 0.32828(11) 0.91971(11) 0.60771(9) 0.0342(8) Uani 1 1 d . U . . .
O5 O 0.22313(9) 0.84248(11) 0.46639(9) 0.0320(8) Uani 1 1 d . U . . .
N1 N 0.30687(18) 0.89541(19) 0.69313(18) 0.0478(19) Uani 1 2 d S T P . .
N2 N 0.2029(2) 0.7971(2) 0.7470(3) 0.071(3) Uani 1 2 d S T P . .
C1 C 0.34266(14) 0.93080(15) 0.57504(14) 0.0307(10) Uani 1 1 d . . . . .
C2 C 0.3426(2) 0.9246(3) 0.5000 0.043(2) Uani 1 2 d S T P . .
H2 H 0.3654 0.9407 0.5000 0.052 Uiso 1 2 calc RS T P . .
C3 C 0.32615(15) 0.91301(17) 0.53646(14) 0.0342(11) Uani 1 1 d . . . . .
C4 C 0.29284(14) 0.88822(15) 0.53622(13) 0.0295(10) Uani 1 1 d . . . . .
H4 H 0.2815 0.8799 0.5604 0.035 Uiso 1 1 calc R . . . .
C5 C 0.27612(19) 0.8756(2) 0.5000 0.0271(13) Uani 1 2 d S T P . .
C6 C 0.23734(17) 0.85107(18) 0.5000 0.0226(12) Uani 1 2 d S T P . .
C7 C 0.2699(2) 0.8837(2) 0.6818(3) 0.080(3) Uani 1 1 d . . . . .
H7 H 0.2601 0.8930 0.6573 0.096 Uiso 1 1 calc R . . . .
C8 C 0.2450(3) 0.8583(3) 0.7045(3) 0.098(4) Uani 1 1 d . . . . .
H8 H 0.2202 0.8505 0.6942 0.117 Uiso 1 1 calc R . . . .
C9 C 0.2571(3) 0.8444(3) 0.7429(3) 0.075(3) Uani 1 2 d S T P . .
C10 C 0.2352(2) 0.8122(3) 0.7648(2) 0.059(2) Uani 1 2 d S T P . .

loop_
_atom_site_aniso_label
_atom_site_aniso_U_11
_atom_site_aniso_U_22
_atom_site_aniso_U_33
_atom_site_aniso_U_23
_atom_site_aniso_U_13
_atom_site_aniso_U_12
Co1 0.0213(4) 0.0175(6) 0.0213(4) 0.000 -0.0028(5) 0.000
Co2 0.0181(3) 0.0173(4) 0.0181(3) 0.0009(3) -0.0060(3) -0.0009(3)
O1 0.0107(14) 0.013(2) 0.0107(14) 0.000 -0.0023(18) 0.000
O2 0.063(3) 0.045(5) 0.063(3) 0.000 0.028(4) 0.000
O3 0.074(3) 0.083(3) 0.038(2) -0.027(2) 0.015(2) -0.051(2)
O4 0.0431(19) 0.0387(18) 0.0208(15) -0.0026(14) -0.0076(14) -0.0113(15)
O5 0.0224(15) 0.049(2) 0.0244(17) -0.0098(15) 0.0026(13) -0.0121(15)
N1 0.054(3) 0.035(3) 0.054(3) 0.024(3) -0.038(3) -0.024(3)
N2 0.064(3) 0.064(3) 0.084(6) 0.021(4) -0.021(4) -0.019(4)
C1 0.027(2) 0.040(3) 0.026(2) -0.010(2) -0.0046(19) -0.006(2)
C2 0.029(4) 0.069(6) 0.032(4) 0.000 0.000 -0.025(4)
C3 0.029(2) 0.053(3) 0.020(2) -0.003(2) -0.0026(18) -0.016(2)
C4 0.024(2) 0.046(3) 0.018(2) 0.0003(19) 0.0007(17) -0.010(2)
C5 0.023(3) 0.037(4) 0.022(3) 0.000 0.000 -0.005(3)
C6 0.016(3) 0.026(3) 0.025(3) 0.000 0.000 -0.001(2)
C7 0.086(5) 0.063(4) 0.090(6) 0.036(4) -0.054(5) -0.041(4)
C8 0.091(6) 0.094(6) 0.108(7) 0.058(5) -0.064(6) -0.057(5)
C9 0.083(5) 0.060(6) 0.083(5) 0.022(5) -0.033(6) -0.022(5)
C10 0.063(4) 0.051(5) 0.063(4) 0.005(3) -0.019(5) -0.005(3)

loop_
_atom_type_symbol
_atom_type_description
_atom_type_scat_dispersion_real
_atom_type_scat_dispersion_imag
_atom_type_scat_source
C C 0.0181 0.0091 'International Tables Vol C Tables 4.2.6.8 and 6.1.1.4'
H H 0.0000 0.0000 'International Tables Vol C Tables 4.2.6.8 and 6.1.1.4'
Co Co -2.3653 3.6143 'International Tables Vol C Tables 4.2.6.8 and 6.1.1.4'
N N 0.0311 0.0180 'International Tables Vol C Tables 4.2.6.8 and 6.1.1.4'
O O 0.0492 0.0322 'International Tables Vol C Tables 4.2.6.8 and 6.1.1.4'

loop_
_geom_angle_atom_site_label_1
_geom_angle_atom_site_label_2
_geom_angle_atom_site_label_3
_geom_angle
_geom_angle_site_symmetry_1
_geom_angle_site_symmetry_3
_geom_angle_publ_flag
O1 Co1 O2 180.00(8) . . ?
O1 Co1 O3 91.51(12) . . ?
O1 Co1 O3 91.51(12) . 62_575 ?
O1 Co1 O3 91.51(12) . 16_676 ?
O1 Co1 O3 91.51(12) . 56_656 ?
O3 Co1 O2 88.49(12) . . ?
O3 Co1 O2 88.49(12) 16_676 . ?
O3 Co1 O2 88.49(12) 62_575 . ?
O3 Co1 O2 88.49(12) 56_656 . ?
O3 Co1 O3 89.8(3) 16_676 56_656 ?
O3 Co1 O3 90.1(3) 56_656 . ?
O3 Co1 O3 177.0(3) 16_676 . ?
O3 Co1 O3 89.8(3) 62_575 . ?
O3 Co1 O3 90.2(3) 16_676 62_575 ?
O3 Co1 O3 177.0(3) 62_575 56_656 ?
O1 Co2 O4 95.49(13) . 56_656 ?
O1 Co2 O4 95.49(13) . . ?
O1 Co2 O5 88.82(12) . 36_455 ?
O1 Co2 O5 88.82(12) . 96_556 ?
O1 Co2 N1 169.6(3) . . ?
O4 Co2 O4 91.7(2) . 56_656 ?
O4 Co2 N1 91.73(19) . . ?
O4 Co2 N1 91.72(19) 56_656 . ?
O5 Co2 O4 85.90(14) 96_556 . ?
O5 Co2 O4 85.90(14) 36_455 56_656 ?
O5 Co2 O4 175.25(14) 96_556 56_656 ?
O5 Co2 O4 175.25(14) 36_455 . ?
O5 Co2 O5 96.2(2) 36_455 96_556 ?
O5 Co2 N1 84.27(18) 96_556 . ?
O5 Co2 N1 84.27(18) 36_455 . ?
Co1 O1 Co2 118.20(12) . 62_575 ?
Co1 O1 Co2 118.20(12) . . ?
Co2 O1 Co2 123.6(2) 62_575 . ?
C1 O3 Co1 139.4(4) . . ?
C1 O4 Co2 128.9(3) . . ?
C6 O5 Co2 132.9(3) . 28_454 ?
C7 N1 Co2 120.4(4) . . ?
C7 N1 Co2 120.4(4) 56_656 . ?
C7 N1 C7 115.4(8) . 56_656 ?
C10 N2 C10 114.7(10) . 55_665 ?
O3 C1 O4 126.7(4) . . ?
O3 C1 C3 114.2(4) . . ?
O4 C1 C3 119.0(4) . . ?
C3 C2 H2 118.9 . . ?
C3 C2 H2 118.9 53_556 . ?
C3 C2 C3 122.2(6) . 53_556 ?
C2 C3 C1 119.3(5) . . ?
C4 C3 C1 121.9(4) . . ?
C4 C3 C2 118.6(5) . . ?
C3 C4 H4 119.8 . . ?
C3 C4 C5 120.4(4) . . ?
C5 C4 H4 119.8 . . ?
C4 C5 C4 119.9(6) 53_556 . ?
C4 C5 C6 119.9(3) 53_556 . ?
C4 C5 C6 119.9(3) . . ?
O5 C6 O5 127.4(6) 53_556 . ?
O5 C6 C5 116.3(3) 53_556 . ?
O5 C6 C5 116.3(3) . . ?
N1 C7 H7 117.9 . . ?
N1 C7 C8 124.3(7) . . ?
C8 C7 H7 117.8 . . ?
C7 C8 H8 119.5 . . ?
C7 C8 C9 120.9(7) . . ?
C9 C8 H8 119.5 . . ?
C8 C9 C8 114.0(10) 56_656 . ?
C8 C9 C10 122.5(5) 56_656 . ?
C8 C9 C10 122.5(5) . . ?
N2 C10 N2 125.2(10) 56_656 . ?
N2 C10 C9 116.9(5) . . ?
N2 C10 C9 116.9(5) 56_656 . ?

loop_
_geom_bond_atom_site_label_1
_geom_bond_atom_site_label_2
_geom_bond_distance
_geom_bond_site_symmetry_2
_geom_bond_publ_flag
Co1 O1 2.000(5) . ?
Co1 O2 2.138(8) . ?
Co1 O3 2.039(4) 16_676 ?
Co1 O3 2.039(4) 56_656 ?
Co1 O3 2.039(4) . ?
Co1 O3 2.039(4) 62_575 ?
Co2 O1 2.054(3) . ?
Co2 O4 2.100(3) . ?
Co2 O4 2.100(3) 56_656 ?
Co2 O5 2.075(3) 36_455 ?
Co2 O5 2.075(3) 96_556 ?
Co2 N1 2.137(6) . ?
O1 Co2 2.054(3) 62_575 ?
O3 C1 1.237(6) . ?
O4 C1 1.244(6) . ?
O5 Co2 2.075(3) 28_454 ?
O5 C6 1.247(4) . ?
N1 C7 1.346(8) . ?
N1 C7 1.346(8) 56_656 ?
N2 C10 1.327(6) . ?
N2 C10 1.327(6) 55_665 ?
C1 C3 1.517(6) . ?
C2 H2 0.9300 . ?
C2 C3 1.386(6) . ?
C2 C3 1.386(6) 53_556 ?
C3 C4 1.382(6) . ?
C4 H4 0.9300 . ?
C4 C5 1.393(5) . ?
C5 C4 1.393(5) 53_556 ?
C5 C6 1.527(8) . ?
C6 O5 1.247(4) 53_556 ?
C7 H7 0.9300 . ?
C7 C8 1.403(11) . ?
C8 H8 0.9300 . ?
C8 C9 1.417(9) . ?
C9 C8 1.417(9) 56_656 ?
C9 C10 1.485(14) . ?
C10 N2 1.327(6) 56_656 ?

loop_
_geom_torsion_atom_site_label_1
_geom_torsion_atom_site_label_2
_geom_torsion_atom_site_label_3
_geom_torsion_atom_site_label_4
_geom_torsion
_geom_torsion_site_symmetry_1
_geom_torsion_site_symmetry_2
_geom_torsion_site_symmetry_3
_geom_torsion_site_symmetry_4
_geom_torsion_publ_flag
Co1 O3 C1 O4 -9.9(11) . . . . ?
Co1 O3 C1 C3 167.1(5) . . . . ?
Co2 O4 C1 O3 10.4(8) . . . . ?
Co2 O4 C1 C3 -166.4(4) . . . . ?
Co2 O5 C6 O5 31.6(10) 28_454 . . 53_556 ?
Co2 O5 C6 C5 -147.2(4) 28_454 . . . ?
Co2 N1 C7 C8 -163.4(8) . . . . ?
O3 C1 C3 C2 4.1(9) . . . . ?
O3 C1 C3 C4 -170.1(6) . . . . ?
O4 C1 C3 C2 -178.7(6) . . . . ?
O4 C1 C3 C4 7.1(8) . . . . ?
N1 C7 C8 C9 2.9(18) . . . . ?
C1 C3 C4 C5 173.7(5) . . . . ?
C2 C3 C4 C5 -0.5(9) . . . . ?
C3 C2 C3 C1 -172.7(5) 53_556 . . . ?
C3 C2 C3 C4 1.6(13) 53_556 . . . ?
C3 C4 C5 C4 -0.5(10) . . . 53_556 ?
C3 C4 C5 C6 -175.0(5) . . . . ?
C4 C5 C6 O5 2.2(9) 53_556 . . . ?
C4 C5 C6 O5 176.7(5) . . . . ?
C4 C5 C6 O5 -2.2(9) . . . 53_556 ?
C4 C5 C6 O5 -176.7(5) 53_556 . . 53_556 ?
C7 N1 C7 C8 -5.2(18) 56_656 . . . ?
C7 C8 C9 C8 0(2) . . . 56_656 ?
C7 C8 C9 C10 -169.4(11) . . . . ?
C8 C9 C10 N2 -0.8(18) . . . . ?
C8 C9 C10 N2 0.8(18) 56_656 . . 56_656 ?
C8 C9 C10 N2 169.0(12) . . . 56_656 ?
C8 C9 C10 N2 -169.0(12) 56_656 . . . ?
C10 N2 C10 N2 2(2) 55_665 . . 56_656 ?
C10 N2 C10 C9 170.8(8) 55_665 . . . ?

loop_
_platon_squeeze_void_nr
_platon_squeeze_void_average_x
_platon_squeeze_void_average_y
_platon_squeeze_void_average_z
_platon_squeeze_void_volume
_platon_squeeze_void_count_electrons
_platon_squeeze_void_content
1 0.000 0.000 0.000 10133 2274 ' '
2 0.250 0.500 0.000 98 16 ' '
3 0.500 0.250 0.000 98 16 ' '
4 0.500 0.750 0.000 98 16 ' '
5 0.750 0.500 0.000 98 16 ' '
6 0.500 0.500 0.500 10133 2274 ' '
7 0.000 0.500 0.250 98 16 ' '
8 0.500 0.000 0.250 98 16 ' '
9 0.000 0.250 0.500 98 16 ' '
10 0.000 0.750 0.500 98 16 ' '
11 0.250 0.000 0.500 98 16 ' '
12 0.750 0.000 0.500 98 16 ' '
13 0.000 0.500 0.750 98 16 ' '
14 0.500 0.000 0.750 98 16 ' '
